data_7705230
loop_
_publ_author_name
'Silva, D\'ebora E S'
'Becceneri, Amanda B.'
'Santiago, Jo\~ao V B'
'Gomes Neto, Jos\'e A'
'Ellena, Javier'
'Cominetti, M\'arcia R'
'Pereira, Jos\'e C M'
'Hannon, Michael J.'
'Netto, Adelino V. G.'

_publ_section_title
;
 Silver(I) complexes of 3-methoxy-4-hydroxybenzaldehyde thiosemicarbazones
 and triphenylphosphine: structural, cytotoxicity, and apoptotic studies.
;
_journal_issue 45
_journal_name_full 'Dalton transactions (Cambridge, England : 2003)'
_journal_page_first 16474
_journal_page_last 16487
_journal_paper_doi 10.1039/d0dt01134g
_journal_volume 49
_journal_year 2020
_chemical_formula_moiety 'C51 H52 Ag Cl N4 O3 P2 S, 0.25[C2H3N]'
_chemical_formula_sum 'C50 H53 Ag Cl2 N5 O3 P2 S0.12'
_chemical_formula_weight 1016.69
_chemical_name_systematic DS05
_space_group_crystal_system monoclinic
_space_group_IT_number 15
_space_group_name_Hall '-I 2ya'
_space_group_name_H-M_alt 'I 1 2/a 1'
_atom_sites_solution_hydrogens geom
_atom_sites_solution_primary dual
_audit_creation_date 2019-09-30
_audit_creation_method
;
Olex2 1.3
(compiled 2019.09.11 svn.r3662 for OlexSys, GUI svn.r5938)
;
_audit_update_record
;
2020-03-23 deposited with the CCDC.	2020-08-19 downloaded from the CCDC.
;
_cell_angle_alpha 90
_cell_angle_beta 100.785(3)
_cell_angle_gamma 90
_cell_formula_units_Z 8
_cell_length_a 25.4270(9)
_cell_length_b 12.1243(5)
_cell_length_c 33.2299(10)
_cell_measurement_reflns_used 15348
_cell_measurement_temperature 293(2)
_cell_measurement_theta_max 28.5650
_cell_measurement_theta_min 2.9600
_cell_volume 10063.3(6)
_computing_cell_refinement 'CrysAlisPro 1.171.39.35c (Rigaku OD, 2017)'
_computing_data_collection 'CrysAlisPro 1.171.39.35c (Rigaku OD, 2017)'
_computing_data_reduction 'CrysAlisPro 1.171.39.35c (Rigaku OD, 2017)'
_computing_molecular_graphics 'Olex2 1.3 (Dolomanov et al., 2009)'
_computing_publication_material 'Olex2 1.3 (Dolomanov et al., 2009)'
_computing_structure_refinement 'XL n/a (Sheldrick, 2008)'
_computing_structure_solution 'ShelXT n/a (Sheldrick, 2015)'
_diffrn_ambient_temperature 293(2)
_diffrn_detector 'CCD plate'
_diffrn_measured_fraction_theta_full 0.999
_diffrn_measured_fraction_theta_max 0.996
_diffrn_measurement_details
;
List of Runs (angles in degrees, time in seconds):

  # Type    Start    End  Width  t~exp~   \w     \q     \k     \f   Frames
#--------------------------------------------------------------------------
  1  \w     33.00  66.00   1.00   42.01    --   27.63  54.00 -30.00   33
  2  \w    -69.00 118.00   1.00   42.01    --   27.63  54.00  90.00  187
  3  \w    -46.00 -20.00   1.00   42.01    --   27.63  54.00 -30.00   26
;
_diffrn_measurement_device 'two-circle diffractometer'
_diffrn_measurement_device_type 'XtaLAB Mini (ROW)'
_diffrn_measurement_method '\w scans'
_diffrn_orient_matrix_type 'CrysAlisPro convention (1999,Acta A55,543-557)'
_diffrn_orient_matrix_UB_11 0.0011852000
_diffrn_orient_matrix_UB_12 0.0558922000
_diffrn_orient_matrix_UB_13 0.0063572000
_diffrn_orient_matrix_UB_21 -0.0052502000
_diffrn_orient_matrix_UB_22 0.0171394000
_diffrn_orient_matrix_UB_23 -0.0207926000
_diffrn_orient_matrix_UB_31 -0.0278643000
_diffrn_orient_matrix_UB_32 -0.0006529000
_diffrn_orient_matrix_UB_33 0.0000428000
_diffrn_radiation_monochromator graphite
_diffrn_radiation_probe x-ray
_diffrn_radiation_type 'Mo K\a'
_diffrn_radiation_wavelength 0.71073
_diffrn_reflns_av_R_equivalents 0.0257
_diffrn_reflns_av_unetI/netI 0.0390
_diffrn_reflns_Laue_measured_fraction_full 0.999
_diffrn_reflns_Laue_measured_fraction_max 0.996
_diffrn_reflns_limit_h_max 33
_diffrn_reflns_limit_h_min -32
_diffrn_reflns_limit_k_max 13
_diffrn_reflns_limit_k_min -15
_diffrn_reflns_limit_l_max 43
_diffrn_reflns_limit_l_min -42
_diffrn_reflns_number 23269
_diffrn_reflns_point_group_measured_fraction_full 0.999
_diffrn_reflns_point_group_measured_fraction_max 0.996
_diffrn_reflns_theta_full 25.242
_diffrn_reflns_theta_max 27.500
_diffrn_reflns_theta_min 2.515
_diffrn_source 'fine-focus sealed X-ray tube'
_diffrn_source_type 'Rigaku (Mo) X-ray Source'
_exptl_absorpt_coefficient_mu 0.621
_exptl_absorpt_correction_T_max 1.00000
_exptl_absorpt_correction_T_min 0.96167
_exptl_absorpt_correction_type multi-scan
_exptl_absorpt_process_details
;
CrysAlisPro 1.171.39.35c (Rigaku Oxford Diffraction, 2017)
Empirical absorption correction using spherical harmonics,
 implemented in SCALE3 ABSPACK scaling algorithm.
;
_exptl_crystal_colour 'clear light colourless'
_exptl_crystal_colour_lustre clear
_exptl_crystal_colour_modifier light
_exptl_crystal_colour_primary colourless
_exptl_crystal_density_diffrn 1.342
_exptl_crystal_description block
_exptl_crystal_F_000 4200
_exptl_crystal_size_max 0.35
_exptl_crystal_size_mid 0.28
_exptl_crystal_size_min 0.2
_refine_diff_density_max 0.445
_refine_diff_density_min -0.397
_refine_diff_density_rms 0.051
_refine_ls_extinction_method none
_refine_ls_goodness_of_fit_ref 1.060
_refine_ls_hydrogen_treatment constr
_refine_ls_matrix_type full
_refine_ls_number_parameters 569
_refine_ls_number_reflns 11513
_refine_ls_number_restraints 0
_refine_ls_restrained_S_all 1.060
_refine_ls_R_factor_all 0.0628
_refine_ls_R_factor_gt 0.0366
_refine_ls_shift/su_max 0.003
_refine_ls_shift/su_mean 0.000
_refine_ls_structure_factor_coef Fsqd
_refine_ls_weighting_details 'w=1/[\s^2^(Fo^2^)+(0.0233P)^2^+9.7236P] where P=(Fo^2^+2Fc^2^)/3'
_refine_ls_weighting_scheme calc
_refine_ls_wR_factor_gt 0.0722
_refine_ls_wR_factor_ref 0.0882
_reflns_Friedel_coverage 0.000
_reflns_number_gt 8224
_reflns_number_total 11513
_reflns_threshold_expression 'I > 2\s(I)'
_cod_data_source_file d0dt01134g2.cif
_cod_data_source_block ds05_2
_cod_depositor_comments 'Adding full bibliography for 7705230--7705231.cif.'
_cod_database_code 7705230
_shelx_shelxl_version_number 2018/3
_chemical_oxdiff_formula 'C51 H51 N4 O3 Cl1 P2 S1 Ag1 '
_chemical_oxdiff_usercomment 'Debora Javier 24-09-2019'
_shelx_space_group_comment
;
The symmetry employed for this shelxl refinement is uniquely defined
by the following loop, which should always be used as a source of
symmetry information in preference to the above space-group names.
They are only intended as comments.
;
_reflns_odcompleteness_completeness 99.80
_reflns_odcompleteness_iscentric 1
_reflns_odcompleteness_theta 26.32
_olex2_refinement_description
;
1. Fixed Uiso
 At 1.2 times of:
  All C(H) groups, All C(H,H) groups, All N(H) groups, All N(H,H) groups
 At 1.5 times of:
  All C(H,H,H) groups
2.a Secondary CH2 refined with riding coordinates:
 C10(H10A,H10B), C9(H9A,H9B), C12(H12A,H12B), C16(H16A,H16B), C15(H15A,H15B),
 C13(H13A,H13B)
2.b Aromatic/amide H refined with riding coordinates:
 N19(H19), C2(H2), C30(H30), C5(H5), C17(H17), C4(H4), C29(H29), C33(H33),
 C35(H35), C43(H43), C53(H53), C39(H39), C34(H34), C59(H59), C26(H26), C37(H37),
  C28(H28), C63(H63), C42(H42), C57(H57), C27(H27), C41(H41), C54(H54),
 C50(H50), C36(H36), C55(H55), C62(H62), C40(H40), C60(H60), C46(H46), C61(H61),
  C56(H56), C49(H49), C47(H47), C48(H48)
2.c X=CH2 refined with riding coordinates:
 N22(H22A,H22B)
2.d Idealised Me refined as rotating group:
 C24(H24A,H24B,H24C)
;
_smtbx_masks_void_probe_radius 1.2
_smtbx_masks_void_truncation_radius 1.2
_olex2_submission_special_instructions 'No special instructions were received'
_oxdiff_exptl_absorpt_empirical_details
;
Empirical correction (ABSPACK) includes:
- Absorption correction using spherical harmonics
- Frame scaling
;
_oxdiff_exptl_absorpt_empirical_full_max 1.051
_oxdiff_exptl_absorpt_empirical_full_min 0.958

loop_
_space_group_symop_operation_xyz
'x, y, z'
'-x+1/2, y, -z'
'x+1/2, y+1/2, z+1/2'
'-x+1, y+1/2, -z+1/2'
'-x, -y, -z'
'x-1/2, -y, z'
'-x+1/2, -y+1/2, -z+1/2'
'x, -y+1/2, z+1/2'

loop_
_atom_site_label
_atom_site_type_symbol
_atom_site_fract_x
_atom_site_fract_y
_atom_site_fract_z
_atom_site_U_iso_or_equiv
_atom_site_adp_type
_atom_site_occupancy
_atom_site_site_symmetry_order
_atom_site_calc_flag
_atom_site_refinement_flags_posn
_atom_site_refinement_flags_adp
_atom_site_refinement_flags_occupancy
_atom_site_disorder_assembly
_atom_site_disorder_group
Ag1 Ag 0.41115(2) 0.64923(2) 0.61074(2) 0.05070(7) Uani 1 1 d . . . . .
S21 S 0.32986(3) 0.69000(5) 0.64572(2) 0.04641(16) Uani 1 1 d . . . . .
P31 P 0.49071(3) 0.73973(6) 0.65304(2) 0.04703(17) Uani 1 1 d . . . . .
Cl44 Cl 0.43237(3) 0.44066(7) 0.61885(2) 0.0653(2) Uani 1 1 d . . . . .
P51 P 0.38940(3) 0.70958(8) 0.53835(2) 0.0578(2) Uani 1 1 d . . . . .
O8 O 0.30492(6) -0.09890(14) 0.74845(5) 0.0445(4) Uani 1 1 d . . . . .
O23 O 0.22955(6) 0.04427(15) 0.73505(6) 0.0493(4) Uani 1 1 d . . . . .
N11 N 0.32153(8) -0.24955(17) 0.82005(6) 0.0416(5) Uani 1 1 d . . . . .
O14 O 0.35424(9) -0.2991(2) 0.90509(6) 0.0710(6) Uani 1 1 d . . . . .
N22 N 0.26542(8) 0.57327(19) 0.68247(7) 0.0513(6) Uani 1 1 d . . . . .
H22A H 0.254904 0.512775 0.691920 0.062 Uiso 1 1 calc R U . . .
H22B H 0.248587 0.633758 0.684826 0.062 Uiso 1 1 calc R U . . .
N19 N 0.33227(9) 0.47838(18) 0.66129(7) 0.0560(6) Uani 1 1 d . . . . .
H19 H 0.359947 0.476783 0.649872 0.067 Uiso 1 1 calc R U . . .
N18 N 0.31407(9) 0.38216(18) 0.67630(7) 0.0537(6) Uani 1 1 d . . . . .
C6 C 0.31572(9) -0.0072(2) 0.72825(7) 0.0407(5) Uani 1 1 d . . . . .
C20 C 0.30726(9) 0.5733(2) 0.66438(7) 0.0408(6) Uani 1 1 d . . . . .
C7 C 0.27500(9) 0.0724(2) 0.72123(7) 0.0400(5) Uani 1 1 d . . . . .
C32 C 0.49371(10) 0.7525(2) 0.70792(8) 0.0484(6) Uani 1 1 d . . . . .
C10 C 0.32647(11) -0.2763(2) 0.77790(7) 0.0450(6) Uani 1 1 d . . . . .
H10A H 0.291932 -0.301384 0.763257 0.054 Uiso 1 1 calc R U . . .
H10B H 0.351437 -0.337066 0.778620 0.054 Uiso 1 1 calc R U . . .
C9 C 0.34493(10) -0.1833(2) 0.75437(8) 0.0454(6) Uani 1 1 d . . . . .
H9A H 0.378398 -0.153886 0.769349 0.055 Uiso 1 1 calc R U . . .
H9B H 0.350916 -0.209780 0.728045 0.055 Uiso 1 1 calc R U . . .
C38 C 0.49860(11) 0.8804(2) 0.63660(8) 0.0525(7) Uani 1 1 d . . . . .
C2 C 0.28275(10) 0.1700(2) 0.70283(8) 0.0464(6) Uani 1 1 d . . . . .
H2 H 0.255569 0.222385 0.698378 0.056 Uiso 1 1 calc R U . . .
C3 C 0.33145(11) 0.1915(2) 0.69062(9) 0.0527(7) Uani 1 1 d . . . . .
C25 C 0.55381(10) 0.6755(2) 0.64823(8) 0.0488(6) Uani 1 1 d . . . . .
C24 C 0.18313(10) 0.1101(2) 0.72166(9) 0.0567(7) Uani 1 1 d . . . . .
H24A H 0.176246 0.114828 0.692304 0.085 Uiso 1 1 calc R U . . .
H24B H 0.188935 0.182780 0.733108 0.085 Uiso 1 1 calc R U . . .
H24C H 0.152947 0.077087 0.730553 0.085 Uiso 1 1 calc R U . . .
C30 C 0.59702(11) 0.6639(2) 0.67987(8) 0.0558(7) Uani 1 1 d . . . . .
H30 H 0.594006 0.684405 0.706312 0.067 Uiso 1 1 calc R U . . .
C5 C 0.36289(10) 0.0124(2) 0.71476(9) 0.0520(7) Uani 1 1 d . . . . .
H5 H 0.389626 -0.040968 0.718159 0.062 Uiso 1 1 calc R U . . .
C52 C 0.44818(11) 0.7221(3) 0.51448(8) 0.0656(9) Uani 1 1 d . . . . .
C17 C 0.34318(12) 0.2980(2) 0.67438(10) 0.0625(8) Uani 1 1 d . . . . .
H17 H 0.373067 0.304752 0.662156 0.075 Uiso 1 1 calc R U . . .
C58 C 0.34553(11) 0.6169(3) 0.50488(8) 0.0654(9) Uani 1 1 d . . . . .
C12 C 0.37261(11) -0.2125(3) 0.84381(8) 0.0571(7) Uani 1 1 d . . . . .
H12A H 0.382233 -0.142246 0.833206 0.069 Uiso 1 1 calc R U . . .
H12B H 0.400308 -0.265437 0.841051 0.069 Uiso 1 1 calc R U . . .
C16 C 0.30436(12) -0.3487(2) 0.83887(8) 0.0561(7) Uani 1 1 d . . . . .
H16A H 0.328467 -0.408916 0.835883 0.067 Uiso 1 1 calc R U . . .
H16B H 0.268777 -0.369179 0.824789 0.067 Uiso 1 1 calc R U . . .
C4 C 0.37035(11) 0.1116(2) 0.69616(10) 0.0601(8) Uani 1 1 d . . . . .
H4 H 0.402353 0.124478 0.687227 0.072 Uiso 1 1 calc R U . . .
C29 C 0.64474(12) 0.6219(3) 0.67244(10) 0.0661(8) Uani 1 1 d . . . . .
H29 H 0.673665 0.614059 0.693973 0.079 Uiso 1 1 calc R U . . .
C33 C 0.47371(12) 0.6678(3) 0.72793(9) 0.0642(8) Uani 1 1 d . . . . .
H33 H 0.458437 0.606771 0.713254 0.077 Uiso 1 1 calc R U . . .
C35 C 0.49674(13) 0.7614(3) 0.79162(10) 0.0704(9) Uani 1 1 d . . . . .
H35 H 0.498134 0.764113 0.819774 0.085 Uiso 1 1 calc R U . . .
C45 C 0.35881(12) 0.8450(3) 0.53044(10) 0.0701(9) Uani 1 1 d . . . . .
C43 C 0.54526(13) 0.9221(3) 0.62686(10) 0.0706(9) Uani 1 1 d . . . . .
H43 H 0.575878 0.878528 0.630551 0.085 Uiso 1 1 calc R U . . .
C53 C 0.46163(12) 0.6432(3) 0.48859(10) 0.0754(10) Uani 1 1 d . . . . .
H53 H 0.439354 0.582606 0.481619 0.090 Uiso 1 1 calc R U . . .
C15 C 0.30371(13) -0.3314(3) 0.88355(9) 0.0684(9) Uani 1 1 d . . . . .
H15A H 0.277577 -0.275042 0.886459 0.082 Uiso 1 1 calc R U . . .
H15B H 0.293000 -0.399234 0.895208 0.082 Uiso 1 1 calc R U . . .
C39 C 0.45402(14) 0.9478(3) 0.63068(10) 0.0717(9) Uani 1 1 d . . . . .
H39 H 0.422097 0.921388 0.636807 0.086 Uiso 1 1 calc R U . . .
C34 C 0.47615(14) 0.6727(3) 0.77000(10) 0.0738(9) Uani 1 1 d . . . . .
H34 H 0.463393 0.613884 0.783374 0.089 Uiso 1 1 calc R U . . .
C59 C 0.35252(13) 0.5058(4) 0.51172(10) 0.0784(10) Uani 1 1 d . . . . .
H59 H 0.378777 0.481065 0.533150 0.094 Uiso 1 1 calc R U . . .
C26 C 0.55909(12) 0.6412(3) 0.60961(9) 0.0715(9) Uani 1 1 d . . . . .
H26 H 0.529855 0.645380 0.588160 0.086 Uiso 1 1 calc R U . . .
C37 C 0.51394(15) 0.8420(3) 0.73049(10) 0.0757(10) Uani 1 1 d . . . . .
H37 H 0.527041 0.901239 0.717573 0.091 Uiso 1 1 calc R U . . .
C28 C 0.64989(13) 0.5917(3) 0.63391(10) 0.0727(9) Uani 1 1 d . . . . .
H28 H 0.682381 0.564981 0.628986 0.087 Uiso 1 1 calc R U . . .
C13 C 0.36935(14) -0.2001(3) 0.88828(9) 0.0735(9) Uani 1 1 d . . . . .
H13A H 0.403931 -0.176891 0.903473 0.088 Uiso 1 1 calc R U . . .
H13B H 0.343517 -0.143088 0.891105 0.088 Uiso 1 1 calc R U . . .
C63 C 0.30449(12) 0.6515(4) 0.47388(9) 0.0796(11) Uani 1 1 d . . . . .
H63 H 0.298462 0.726424 0.469190 0.096 Uiso 1 1 calc R U . . .
C42 C 0.54684(19) 1.0278(3) 0.61173(12) 0.0918(12) Uani 1 1 d . . . . .
H42 H 0.578468 1.054916 0.605285 0.110 Uiso 1 1 calc R U . . .
C57 C 0.48225(13) 0.8115(4) 0.52522(10) 0.0869(12) Uani 1 1 d . . . . .
H57 H 0.473839 0.865092 0.542999 0.104 Uiso 1 1 calc R U . . .
C27 C 0.60685(14) 0.6011(3) 0.60244(10) 0.0845(11) Uani 1 1 d . . . . .
H27 H 0.610072 0.580206 0.576084 0.101 Uiso 1 1 calc R U . . .
C41 C 0.5026(2) 1.0923(3) 0.60619(11) 0.1004(14) Uani 1 1 d . . . . .
H41 H 0.503876 1.163297 0.595792 0.121 Uiso 1 1 calc R U . . .
C54 C 0.50822(15) 0.6530(4) 0.47269(12) 0.0944(13) Uani 1 1 d . . . . .
H54 H 0.516966 0.599976 0.454814 0.113 Uiso 1 1 calc R U . . .
C50 C 0.36376(14) 0.9127(4) 0.49768(11) 0.0861(12) Uani 1 1 d . . . . .
H50 H 0.381797 0.887347 0.477587 0.103 Uiso 1 1 calc R U . . .
C36 C 0.51527(16) 0.8460(3) 0.77233(10) 0.0842(11) Uani 1 1 d . . . . .
H36 H 0.529119 0.907933 0.787153 0.101 Uiso 1 1 calc R U . . .
C55 C 0.54102(15) 0.7415(5) 0.48369(14) 0.1051(17) Uani 1 1 d . . . . .
H55 H 0.572443 0.748016 0.473361 0.126 Uiso 1 1 calc R U . . .
C62 C 0.27256(15) 0.5752(5) 0.44997(11) 0.1005(16) Uani 1 1 d . . . . .
H62 H 0.245210 0.599100 0.429182 0.121 Uiso 1 1 calc R U . . .
C40 C 0.4561(2) 1.0538(3) 0.61580(12) 0.0953(12) Uani 1 1 d . . . . .
H40 H 0.425914 1.098621 0.612350 0.114 Uiso 1 1 calc R U . . .
C60 C 0.32077(15) 0.4299(4) 0.48695(13) 0.0985(13) Uani 1 1 d . . . . .
H60 H 0.326700 0.354720 0.491034 0.118 Uiso 1 1 calc R U . . .
C46 C 0.33124(15) 0.8846(4) 0.55919(13) 0.1013(14) Uani 1 1 d . . . . .
H46 H 0.327027 0.839589 0.581038 0.122 Uiso 1 1 calc R U . . .
C61 C 0.28078(17) 0.4663(5) 0.45658(12) 0.1071(17) Uani 1 1 d . . . . .
H61 H 0.259025 0.415570 0.440305 0.128 Uiso 1 1 calc R U . . .
C56 C 0.52852(15) 0.8203(4) 0.50945(13) 0.1043(16) Uani 1 1 d . . . . .
H56 H 0.551213 0.880230 0.516450 0.125 Uiso 1 1 calc R U . . .
C49 C 0.34227(18) 1.0163(4) 0.49476(16) 0.1167(18) Uani 1 1 d . . . . .
H49 H 0.345573 1.061002 0.472616 0.140 Uiso 1 1 calc R U . . .
C47 C 0.3098(2) 0.9887(5) 0.55653(18) 0.146(2) Uani 1 1 d . . . . .
H47 H 0.291274 1.013860 0.576378 0.175 Uiso 1 1 calc R U . . .
C48 C 0.3157(2) 1.0550(5) 0.5245(2) 0.143(2) Uani 1 1 d . . . . .
H48 H 0.301914 1.126260 0.522668 0.171 Uiso 1 1 calc R U . . .

loop_
_atom_site_aniso_label
_atom_site_aniso_U_11
_atom_site_aniso_U_22
_atom_site_aniso_U_33
_atom_site_aniso_U_23
_atom_site_aniso_U_13
_atom_site_aniso_U_12
Ag1 0.04573(12) 0.06475(14) 0.04169(11) 0.00886(10) 0.00834(8) -0.00982(10)
S21 0.0490(4) 0.0442(4) 0.0500(4) 0.0062(3) 0.0193(3) -0.0028(3)
P31 0.0400(3) 0.0570(4) 0.0431(4) 0.0016(3) 0.0052(3) -0.0072(3)
Cl44 0.0705(5) 0.0668(5) 0.0678(5) 0.0132(4) 0.0362(4) 0.0099(4)
P51 0.0414(4) 0.0936(6) 0.0380(4) 0.0183(4) 0.0066(3) -0.0087(4)
O8 0.0424(9) 0.0414(10) 0.0515(10) 0.0112(8) 0.0132(8) 0.0066(8)
O23 0.0372(9) 0.0510(11) 0.0638(11) 0.0169(9) 0.0202(8) 0.0041(8)
N11 0.0449(11) 0.0410(12) 0.0392(11) 0.0029(9) 0.0083(9) 0.0042(10)
O14 0.0745(15) 0.0963(17) 0.0415(11) 0.0069(11) 0.0091(10) 0.0216(13)
N22 0.0485(12) 0.0480(13) 0.0649(14) 0.0130(11) 0.0296(11) 0.0045(11)
N19 0.0551(13) 0.0425(13) 0.0811(17) 0.0154(12) 0.0403(12) 0.0017(11)
N18 0.0546(13) 0.0417(12) 0.0732(16) 0.0116(11) 0.0336(12) -0.0013(11)
C6 0.0401(13) 0.0408(14) 0.0419(13) 0.0017(11) 0.0090(10) 0.0009(11)
C20 0.0378(12) 0.0481(15) 0.0385(13) 0.0041(11) 0.0125(10) -0.0020(12)
C7 0.0382(12) 0.0427(14) 0.0411(13) 0.0014(11) 0.0127(10) 0.0002(11)
C32 0.0444(14) 0.0539(17) 0.0470(15) 0.0043(13) 0.0084(11) 0.0011(13)
C10 0.0534(15) 0.0408(14) 0.0397(13) 0.0002(11) 0.0060(11) 0.0067(12)
C9 0.0481(14) 0.0475(15) 0.0423(14) 0.0052(11) 0.0125(11) 0.0112(12)
C38 0.0547(16) 0.0579(18) 0.0423(14) 0.0016(13) 0.0024(12) -0.0084(14)
C2 0.0448(14) 0.0408(15) 0.0575(16) 0.0070(12) 0.0200(12) 0.0053(12)
C3 0.0552(16) 0.0421(15) 0.0683(18) 0.0075(13) 0.0310(14) 0.0003(13)
C25 0.0413(14) 0.0563(17) 0.0472(15) -0.0003(12) 0.0044(11) -0.0037(13)
C24 0.0389(14) 0.0594(18) 0.0733(19) 0.0079(15) 0.0144(13) 0.0063(14)
C30 0.0521(16) 0.0677(19) 0.0453(15) -0.0012(14) 0.0032(12) -0.0022(15)
C5 0.0440(14) 0.0461(15) 0.0705(18) 0.0063(14) 0.0226(13) 0.0092(13)
C52 0.0437(15) 0.112(3) 0.0394(15) 0.0267(17) 0.0045(12) -0.0095(18)
C17 0.0595(18) 0.0518(17) 0.088(2) 0.0126(16) 0.0434(16) 0.0015(15)
C58 0.0421(15) 0.113(3) 0.0427(15) 0.0098(17) 0.0116(12) -0.0139(18)
C12 0.0557(17) 0.069(2) 0.0468(15) -0.0031(14) 0.0086(12) -0.0033(15)
C16 0.0639(18) 0.0524(17) 0.0519(16) 0.0087(14) 0.0105(13) -0.0017(15)
C4 0.0495(16) 0.0529(17) 0.087(2) 0.0107(16) 0.0370(15) 0.0045(14)
C29 0.0506(17) 0.079(2) 0.0631(19) 0.0038(17) -0.0029(14) 0.0102(16)
C33 0.0691(19) 0.065(2) 0.0601(19) 0.0021(15) 0.0160(15) -0.0092(16)
C35 0.069(2) 0.093(3) 0.0506(18) 0.0035(19) 0.0151(15) 0.018(2)
C45 0.0476(16) 0.101(3) 0.0594(18) 0.0307(18) 0.0033(14) -0.0030(17)
C43 0.064(2) 0.074(2) 0.070(2) 0.0069(17) 0.0045(16) -0.0208(18)
C53 0.0543(18) 0.114(3) 0.0609(19) 0.030(2) 0.0188(15) 0.0058(19)
C15 0.076(2) 0.079(2) 0.0557(18) 0.0169(16) 0.0254(16) 0.0110(18)
C39 0.076(2) 0.072(2) 0.067(2) 0.0130(18) 0.0127(17) 0.0042(19)
C34 0.077(2) 0.085(3) 0.065(2) 0.0176(19) 0.0279(17) -0.001(2)
C59 0.0552(19) 0.118(3) 0.061(2) -0.003(2) 0.0088(15) -0.014(2)
C26 0.0569(18) 0.107(3) 0.0467(16) -0.0087(17) -0.0009(13) 0.0132(19)
C37 0.111(3) 0.064(2) 0.0503(18) 0.0012(16) 0.0100(17) -0.022(2)
C28 0.0581(19) 0.088(2) 0.073(2) -0.0021(19) 0.0155(16) 0.0193(18)
C13 0.076(2) 0.093(3) 0.0492(18) -0.0142(18) 0.0057(15) -0.003(2)
C63 0.0515(17) 0.142(3) 0.0444(16) 0.024(2) 0.0052(13) -0.018(2)
C42 0.111(3) 0.084(3) 0.076(3) 0.015(2) 0.007(2) -0.045(3)
C57 0.061(2) 0.143(4) 0.057(2) 0.015(2) 0.0119(15) -0.029(2)
C27 0.076(2) 0.121(3) 0.057(2) -0.013(2) 0.0145(17) 0.024(2)
C41 0.155(4) 0.071(3) 0.064(2) 0.021(2) -0.010(3) -0.020(3)
C54 0.071(2) 0.141(4) 0.080(2) 0.036(3) 0.035(2) 0.022(3)
C50 0.073(2) 0.114(3) 0.068(2) 0.040(2) 0.0027(17) -0.012(2)
C36 0.122(3) 0.074(2) 0.0529(19) -0.0100(18) 0.0067(19) -0.008(2)
C55 0.052(2) 0.174(5) 0.095(3) 0.059(3) 0.029(2) 0.005(3)
C62 0.059(2) 0.196(5) 0.0438(19) 0.016(3) 0.0021(15) -0.033(3)
C40 0.117(3) 0.078(3) 0.084(3) 0.016(2) 0.003(2) 0.020(3)
C60 0.075(2) 0.132(4) 0.090(3) -0.024(3) 0.018(2) -0.025(3)
C46 0.083(3) 0.118(3) 0.110(3) 0.056(3) 0.039(2) 0.035(3)
C61 0.070(3) 0.192(5) 0.060(2) -0.022(3) 0.015(2) -0.047(3)
C56 0.057(2) 0.166(5) 0.090(3) 0.033(3) 0.015(2) -0.034(3)
C49 0.084(3) 0.129(4) 0.129(4) 0.077(3) 0.001(3) -0.009(3)
C47 0.122(4) 0.152(5) 0.180(6) 0.078(4) 0.074(4) 0.063(4)
C48 0.105(4) 0.128(4) 0.198(6) 0.081(5) 0.039(4) 0.040(3)

loop_
_atom_type_symbol
_atom_type_description
_atom_type_scat_dispersion_real
_atom_type_scat_dispersion_imag
_atom_type_scat_source
C C 0.0033 0.0016 'International Tables Vol C Tables 4.2.6.8 and 6.1.1.4'
H H 0.0000 0.0000 'International Tables Vol C Tables 4.2.6.8 and 6.1.1.4'
Ag Ag -0.8971 1.1015 'International Tables Vol C Tables 4.2.6.8 and 6.1.1.4'
Cl Cl 0.1484 0.1585 'International Tables Vol C Tables 4.2.6.8 and 6.1.1.4'
N N 0.0061 0.0033 'International Tables Vol C Tables 4.2.6.8 and 6.1.1.4'
O O 0.0106 0.0060 'International Tables Vol C Tables 4.2.6.8 and 6.1.1.4'
P P 0.1023 0.0942 'International Tables Vol C Tables 4.2.6.8 and 6.1.1.4'
S S 0.1246 0.1234 'International Tables Vol C Tables 4.2.6.8 and 6.1.1.4'

loop_
_geom_angle_atom_site_label_1
_geom_angle_atom_site_label_2
_geom_angle_atom_site_label_3
_geom_angle
_geom_angle_site_symmetry_1
_geom_angle_site_symmetry_3
_geom_angle_publ_flag
P31 Ag1 S21 107.06(2) . . ?
P31 Ag1 Cl44 103.89(3) . . ?
Cl44 Ag1 S21 107.86(2) . . ?
P51 Ag1 S21 109.04(2) . . ?
P51 Ag1 P31 115.35(3) . . ?
P51 Ag1 Cl44 113.21(3) . . ?
C20 S21 Ag1 111.00(9) . . ?
C32 P31 Ag1 118.73(9) . . ?
C38 P31 Ag1 111.60(9) . . ?
C38 P31 C32 103.66(13) . . ?
C38 P31 C25 103.14(13) . . ?
C25 P31 Ag1 113.49(9) . . ?
C25 P31 C32 104.63(12) . . ?
C52 P51 Ag1 113.26(9) . . ?
C58 P51 Ag1 114.41(11) . . ?
C58 P51 C52 104.19(15) . . ?
C58 P51 C45 105.93(16) . . ?
C45 P51 Ag1 114.83(11) . . ?
C45 P51 C52 103.02(15) . . ?
C6 O8 C9 116.82(18) . . ?
C7 O23 C24 117.33(19) . . ?
C12 N11 C10 111.0(2) . . ?
C12 N11 C16 109.2(2) . . ?
C16 N11 C10 108.3(2) . . ?
C15 O14 C13 109.1(2) . . ?
H22A N22 H22B 120.0 . . ?
C20 N22 H22A 120.0 . . ?
C20 N22 H22B 120.0 . . ?
N18 N19 H19 119.8 . . ?
C20 N19 H19 119.8 . . ?
C20 N19 N18 120.4(2) . . ?
C17 N18 N19 115.0(2) . . ?
O8 C6 C7 115.8(2) . . ?
O8 C6 C5 125.0(2) . . ?
C5 C6 C7 119.2(2) . . ?
N22 C20 S21 121.8(2) . . ?
N22 C20 N19 118.4(2) . . ?
N19 C20 S21 119.80(17) . . ?
O23 C7 C6 114.7(2) . . ?
C2 C7 O23 124.8(2) . . ?
C2 C7 C6 120.5(2) . . ?
C33 C32 P31 118.2(2) . . ?
C37 C32 P31 124.0(2) . . ?
C37 C32 C33 117.7(3) . . ?
N11 C10 H10A 108.5 . . ?
N11 C10 H10B 108.5 . . ?
N11 C10 C9 115.1(2) . . ?
H10A C10 H10B 107.5 . . ?
C9 C10 H10A 108.5 . . ?
C9 C10 H10B 108.5 . . ?
O8 C9 C10 109.0(2) . . ?
O8 C9 H9A 109.9 . . ?
O8 C9 H9B 109.9 . . ?
C10 C9 H9A 109.9 . . ?
C10 C9 H9B 109.9 . . ?
H9A C9 H9B 108.3 . . ?
C43 C38 P31 124.2(2) . . ?
C39 C38 P31 117.7(2) . . ?
C39 C38 C43 117.9(3) . . ?
C7 C2 H2 119.9 . . ?
C7 C2 C3 120.1(2) . . ?
C3 C2 H2 119.9 . . ?
C2 C3 C17 121.9(3) . . ?
C4 C3 C2 119.0(2) . . ?
C4 C3 C17 119.0(2) . . ?
C30 C25 P31 124.6(2) . . ?
C30 C25 C26 118.5(3) . . ?
C26 C25 P31 116.9(2) . . ?
O23 C24 H24A 109.5 . . ?
O23 C24 H24B 109.5 . . ?
O23 C24 H24C 109.5 . . ?
H24A C24 H24B 109.5 . . ?
H24A C24 H24C 109.5 . . ?
H24B C24 H24C 109.5 . . ?
C25 C30 H30 119.9 . . ?
C25 C30 C29 120.2(3) . . ?
C29 C30 H30 119.9 . . ?
C6 C5 H5 120.1 . . ?
C6 C5 C4 119.8(2) . . ?
C4 C5 H5 120.1 . . ?
C53 C52 P51 122.3(3) . . ?
C53 C52 C57 119.2(3) . . ?
C57 C52 P51 118.3(3) . . ?
N18 C17 C3 122.3(2) . . ?
N18 C17 H17 118.8 . . ?
C3 C17 H17 118.8 . . ?
C59 C58 P51 117.5(2) . . ?
C59 C58 C63 118.4(3) . . ?
C63 C58 P51 124.1(3) . . ?
N11 C12 H12A 109.5 . . ?
N11 C12 H12B 109.5 . . ?
N11 C12 C13 110.8(2) . . ?
H12A C12 H12B 108.1 . . ?
C13 C12 H12A 109.5 . . ?
C13 C12 H12B 109.5 . . ?
N11 C16 H16A 109.3 . . ?
N11 C16 H16B 109.3 . . ?
N11 C16 C15 111.6(2) . . ?
H16A C16 H16B 108.0 . . ?
C15 C16 H16A 109.3 . . ?
C15 C16 H16B 109.3 . . ?
C3 C4 C5 121.2(2) . . ?
C3 C4 H4 119.4 . . ?
C5 C4 H4 119.4 . . ?
C30 C29 H29 119.7 . . ?
C28 C29 C30 120.7(3) . . ?
C28 C29 H29 119.7 . . ?
C32 C33 H33 119.8 . . ?
C32 C33 C34 120.3(3) . . ?
C34 C33 H33 119.8 . . ?
C34 C35 H35 120.2 . . ?
C36 C35 H35 120.2 . . ?
C36 C35 C34 119.6(3) . . ?
C50 C45 P51 123.3(3) . . ?
C46 C45 P51 118.4(3) . . ?
C46 C45 C50 118.2(4) . . ?
C38 C43 H43 119.7 . . ?
C42 C43 C38 120.6(4) . . ?
C42 C43 H43 119.7 . . ?
C52 C53 H53 119.7 . . ?
C52 C53 C54 120.6(4) . . ?
C54 C53 H53 119.7 . . ?
O14 C15 C16 111.4(2) . . ?
O14 C15 H15A 109.4 . . ?
O14 C15 H15B 109.4 . . ?
C16 C15 H15A 109.4 . . ?
C16 C15 H15B 109.4 . . ?
H15A C15 H15B 108.0 . . ?
C38 C39 H39 119.5 . . ?
C38 C39 C40 121.1(4) . . ?
C40 C39 H39 119.5 . . ?
C33 C34 H34 119.6 . . ?
C35 C34 C33 120.8(3) . . ?
C35 C34 H34 119.6 . . ?
C58 C59 H59 119.7 . . ?
C58 C59 C60 120.6(4) . . ?
C60 C59 H59 119.7 . . ?
C25 C26 H26 119.6 . . ?
C27 C26 C25 120.8(3) . . ?
C27 C26 H26 119.6 . . ?
C32 C37 H37 119.5 . . ?
C32 C37 C36 121.1(3) . . ?
C36 C37 H37 119.5 . . ?
C29 C28 H28 120.3 . . ?
C29 C28 C27 119.5(3) . . ?
C27 C28 H28 120.3 . . ?
O14 C13 C12 112.0(3) . . ?
O14 C13 H13A 109.2 . . ?
O14 C13 H13B 109.2 . . ?
C12 C13 H13A 109.2 . . ?
C12 C13 H13B 109.2 . . ?
H13A C13 H13B 107.9 . . ?
C58 C63 H63 119.8 . . ?
C62 C63 C58 120.3(4) . . ?
C62 C63 H63 119.8 . . ?
C43 C42 H42 119.8 . . ?
C41 C42 C43 120.4(4) . . ?
C41 C42 H42 119.8 . . ?
C52 C57 H57 120.1 . . ?
C56 C57 C52 119.8(4) . . ?
C56 C57 H57 120.1 . . ?
C26 C27 H27 119.8 . . ?
C28 C27 C26 120.3(3) . . ?
C28 C27 H27 119.8 . . ?
C42 C41 H41 119.8 . . ?
C42 C41 C40 120.3(4) . . ?
C40 C41 H41 119.8 . . ?
C53 C54 H54 120.4 . . ?
C55 C54 C53 119.1(4) . . ?
C55 C54 H54 120.4 . . ?
C45 C50 H50 119.8 . . ?
C49 C50 C45 120.4(4) . . ?
C49 C50 H50 119.8 . . ?
C35 C36 C37 120.5(3) . . ?
C35 C36 H36 119.7 . . ?
C37 C36 H36 119.7 . . ?
C54 C55 H55 119.4 . . ?
C56 C55 C54 121.2(4) . . ?
C56 C55 H55 119.4 . . ?
C63 C62 H62 119.8 . . ?
C61 C62 C63 120.4(4) . . ?
C61 C62 H62 119.8 . . ?
C39 C40 H40 120.1 . . ?
C41 C40 C39 119.7(4) . . ?
C41 C40 H40 120.1 . . ?
C59 C60 H60 120.2 . . ?
C61 C60 C59 119.6(5) . . ?
C61 C60 H60 120.2 . . ?
C45 C46 H46 119.1 . . ?
C47 C46 C45 121.7(4) . . ?
C47 C46 H46 119.1 . . ?
C62 C61 C60 120.5(5) . . ?
C62 C61 H61 119.7 . . ?
C60 C61 H61 119.7 . . ?
C57 C56 H56 119.9 . . ?
C55 C56 C57 120.1(4) . . ?
C55 C56 H56 119.9 . . ?
C50 C49 H49 119.8 . . ?
C50 C49 C48 120.4(4) . . ?
C48 C49 H49 119.8 . . ?
C46 C47 H47 120.3 . . ?
C48 C47 C46 119.4(5) . . ?
C48 C47 H47 120.3 . . ?
C49 C48 H48 120.0 . . ?
C47 C48 C49 119.9(5) . . ?
C47 C48 H48 120.0 . . ?

loop_
_geom_bond_atom_site_label_1
_geom_bond_atom_site_label_2
_geom_bond_distance
_geom_bond_site_symmetry_2
_geom_bond_publ_flag
Ag1 S21 2.6013(7) . ?
Ag1 P31 2.4917(7) . ?
Ag1 Cl44 2.5892(8) . ?
Ag1 P51 2.4759(7) . ?
S21 C20 1.688(3) . ?
P31 C32 1.818(3) . ?
P31 C38 1.814(3) . ?
P31 C25 1.817(3) . ?
P51 C52 1.825(3) . ?
P51 C58 1.811(3) . ?
P51 C45 1.815(4) . ?
O8 C6 1.353(3) . ?
O8 C9 1.431(3) . ?
O23 C7 1.364(3) . ?
O23 C24 1.425(3) . ?
N11 C10 1.466(3) . ?
N11 C12 1.459(3) . ?
N11 C16 1.459(3) . ?
O14 C15 1.404(4) . ?
O14 C13 1.407(4) . ?
N22 H22A 0.8600 . ?
N22 H22B 0.8600 . ?
N22 C20 1.316(3) . ?
N19 H19 0.8600 . ?
N19 N18 1.382(3) . ?
N19 C20 1.328(3) . ?
N18 C17 1.269(3) . ?
C6 C7 1.402(3) . ?
C6 C5 1.377(3) . ?
C7 C2 1.363(3) . ?
C32 C33 1.371(4) . ?
C32 C37 1.364(4) . ?
C10 H10A 0.9700 . ?
C10 H10B 0.9700 . ?
C10 C9 1.496(3) . ?
C9 H9A 0.9700 . ?
C9 H9B 0.9700 . ?
C38 C43 1.383(4) . ?
C38 C39 1.381(4) . ?
C2 H2 0.9300 . ?
C2 C3 1.398(3) . ?
C3 C17 1.452(4) . ?
C3 C4 1.372(4) . ?
C25 C30 1.378(4) . ?
C25 C26 1.379(4) . ?
C24 H24A 0.9600 . ?
C24 H24B 0.9600 . ?
C24 H24C 0.9600 . ?
C30 H30 0.9300 . ?
C30 C29 1.380(4) . ?
C5 H5 0.9300 . ?
C5 C4 1.381(4) . ?
C52 C53 1.372(5) . ?
C52 C57 1.391(5) . ?
C17 H17 0.9300 . ?
C58 C59 1.372(5) . ?
C58 C63 1.387(4) . ?
C12 H12A 0.9700 . ?
C12 H12B 0.9700 . ?
C12 C13 1.503(4) . ?
C16 H16A 0.9700 . ?
C16 H16B 0.9700 . ?
C16 C15 1.503(4) . ?
C4 H4 0.9300 . ?
C29 H29 0.9300 . ?
C29 C28 1.361(4) . ?
C33 H33 0.9300 . ?
C33 C34 1.389(4) . ?
C35 H35 0.9300 . ?
C35 C34 1.344(5) . ?
C35 C36 1.341(5) . ?
C45 C50 1.387(4) . ?
C45 C46 1.373(5) . ?
C43 H43 0.9300 . ?
C43 C42 1.380(5) . ?
C53 H53 0.9300 . ?
C53 C54 1.390(4) . ?
C15 H15A 0.9700 . ?
C15 H15B 0.9700 . ?
C39 H39 0.9300 . ?
C39 C40 1.381(5) . ?
C34 H34 0.9300 . ?
C59 H59 0.9300 . ?
C59 C60 1.388(5) . ?
C26 H26 0.9300 . ?
C26 C27 1.370(4) . ?
C37 H37 0.9300 . ?
C37 C36 1.385(4) . ?
C28 H28 0.9300 . ?
C28 C27 1.370(4) . ?
C13 H13A 0.9700 . ?
C13 H13B 0.9700 . ?
C63 H63 0.9300 . ?
C63 C62 1.379(5) . ?
C42 H42 0.9300 . ?
C42 C41 1.355(6) . ?
C57 H57 0.9300 . ?
C57 C56 1.379(5) . ?
C27 H27 0.9300 . ?
C41 H41 0.9300 . ?
C41 C40 1.363(6) . ?
C54 H54 0.9300 . ?
C54 C55 1.367(6) . ?
C50 H50 0.9300 . ?
C50 C49 1.367(6) . ?
C36 H36 0.9300 . ?
C55 H55 0.9300 . ?
C55 C56 1.359(6) . ?
C62 H62 0.9300 . ?
C62 C61 1.349(6) . ?
C40 H40 0.9300 . ?
C60 H60 0.9300 . ?
C60 C61 1.365(6) . ?
C46 H46 0.9300 . ?
C46 C47 1.372(6) . ?
C61 H61 0.9300 . ?
C56 H56 0.9300 . ?
C49 H49 0.9300 . ?
C49 C48 1.378(7) . ?
C47 H47 0.9300 . ?
C47 C48 1.367(6) . ?
C48 H48 0.9300 . ?

loop_
_geom_torsion_atom_site_label_1
_geom_torsion_atom_site_label_2
_geom_torsion_atom_site_label_3
_geom_torsion_atom_site_label_4
_geom_torsion
_geom_torsion_site_symmetry_1
_geom_torsion_site_symmetry_2
_geom_torsion_site_symmetry_3
_geom_torsion_site_symmetry_4
_geom_torsion_publ_flag
Ag1 S21 C20 N22 -178.18(18) . . . . ?
Ag1 S21 C20 N19 2.4(2) . . . . ?
Ag1 P31 C32 C33 36.7(3) . . . . ?
Ag1 P31 C32 C37 -142.2(2) . . . . ?
Ag1 P31 C38 C43 -127.1(2) . . . . ?
Ag1 P31 C38 C39 48.1(3) . . . . ?
Ag1 P31 C25 C30 -143.4(2) . . . . ?
Ag1 P31 C25 C26 39.9(3) . . . . ?
Ag1 P51 C52 C53 101.5(2) . . . . ?
Ag1 P51 C52 C57 -74.1(3) . . . . ?
Ag1 P51 C58 C59 -37.6(3) . . . . ?
Ag1 P51 C58 C63 140.2(2) . . . . ?
Ag1 P51 C45 C50 152.0(3) . . . . ?
Ag1 P51 C45 C46 -25.2(3) . . . . ?
P31 C32 C33 C34 178.6(2) . . . . ?
P31 C32 C37 C36 -179.7(3) . . . . ?
P31 C38 C43 C42 175.2(3) . . . . ?
P31 C38 C39 C40 -176.0(3) . . . . ?
P31 C25 C30 C29 -174.8(2) . . . . ?
P31 C25 C26 C27 174.1(3) . . . . ?
P51 C52 C53 C54 -176.6(2) . . . . ?
P51 C52 C57 C56 176.5(3) . . . . ?
P51 C58 C59 C60 -179.2(3) . . . . ?
P51 C58 C63 C62 -179.4(2) . . . . ?
P51 C45 C50 C49 -176.3(3) . . . . ?
P51 C45 C46 C47 176.1(4) . . . . ?
O8 C6 C7 O23 -1.5(3) . . . . ?
O8 C6 C7 C2 177.0(2) . . . . ?
O8 C6 C5 C4 -176.9(3) . . . . ?
O23 C7 C2 C3 178.5(2) . . . . ?
N11 C10 C9 O8 -65.8(3) . . . . ?
N11 C12 C13 O14 57.7(4) . . . . ?
N11 C16 C15 O14 -57.6(3) . . . . ?
N19 N18 C17 C3 176.9(3) . . . . ?
N18 N19 C20 S21 -179.8(2) . . . . ?
N18 N19 C20 N22 0.8(4) . . . . ?
C6 O8 C9 C10 178.8(2) . . . . ?
C6 C7 C2 C3 0.2(4) . . . . ?
C6 C5 C4 C3 -0.3(5) . . . . ?
C20 N19 N18 C17 -175.1(3) . . . . ?
C7 C6 C5 C4 2.7(4) . . . . ?
C7 C2 C3 C17 -174.2(3) . . . . ?
C7 C2 C3 C4 2.2(4) . . . . ?
C32 P31 C38 C43 104.0(3) . . . . ?
C32 P31 C38 C39 -80.8(2) . . . . ?
C32 P31 C25 C30 -12.5(3) . . . . ?
C32 P31 C25 C26 170.8(2) . . . . ?
C32 C33 C34 C35 1.8(5) . . . . ?
C32 C37 C36 C35 0.2(6) . . . . ?
C10 N11 C12 C13 -172.2(2) . . . . ?
C10 N11 C16 C15 174.2(2) . . . . ?
C9 O8 C6 C7 177.3(2) . . . . ?
C9 O8 C6 C5 -3.0(4) . . . . ?
C38 P31 C32 C33 161.2(2) . . . . ?
C38 P31 C32 C37 -17.8(3) . . . . ?
C38 P31 C25 C30 95.7(3) . . . . ?
C38 P31 C25 C26 -81.0(3) . . . . ?
C38 C43 C42 C41 0.0(6) . . . . ?
C38 C39 C40 C41 1.0(6) . . . . ?
C2 C3 C17 N18 11.4(5) . . . . ?
C2 C3 C4 C5 -2.2(5) . . . . ?
C25 P31 C32 C33 -91.1(2) . . . . ?
C25 P31 C32 C37 90.0(3) . . . . ?
C25 P31 C38 C43 -4.9(3) . . . . ?
C25 P31 C38 C39 170.3(2) . . . . ?
C25 C30 C29 C28 0.2(5) . . . . ?
C25 C26 C27 C28 1.7(6) . . . . ?
C24 O23 C7 C6 -167.4(2) . . . . ?
C24 O23 C7 C2 14.2(4) . . . . ?
C30 C25 C26 C27 -2.9(5) . . . . ?
C30 C29 C28 C27 -1.4(6) . . . . ?
C5 C6 C7 O23 178.8(2) . . . . ?
C5 C6 C7 C2 -2.7(4) . . . . ?
C52 P51 C58 C59 86.6(3) . . . . ?
C52 P51 C58 C63 -95.6(3) . . . . ?
C52 P51 C45 C50 28.4(3) . . . . ?
C52 P51 C45 C46 -148.8(3) . . . . ?
C52 C53 C54 C55 1.0(5) . . . . ?
C52 C57 C56 C55 -0.5(6) . . . . ?
C17 C3 C4 C5 174.4(3) . . . . ?
C58 P51 C52 C53 -23.4(3) . . . . ?
C58 P51 C52 C57 161.0(3) . . . . ?
C58 P51 C45 C50 -80.7(3) . . . . ?
C58 P51 C45 C46 102.1(3) . . . . ?
C58 C59 C60 C61 -2.7(5) . . . . ?
C58 C63 C62 C61 0.2(6) . . . . ?
C12 N11 C10 C9 -59.0(3) . . . . ?
C12 N11 C16 C15 53.3(3) . . . . ?
C16 N11 C10 C9 -178.8(2) . . . . ?
C16 N11 C12 C13 -52.9(3) . . . . ?
C4 C3 C17 N18 -165.1(3) . . . . ?
C29 C28 C27 C26 0.4(6) . . . . ?
C33 C32 C37 C36 1.4(5) . . . . ?
C45 P51 C52 C53 -133.8(3) . . . . ?
C45 P51 C52 C57 50.6(3) . . . . ?
C45 P51 C58 C59 -165.1(2) . . . . ?
C45 P51 C58 C63 12.7(3) . . . . ?
C45 C50 C49 C48 0.4(7) . . . . ?
C45 C46 C47 C48 0.1(9) . . . . ?
C43 C38 C39 C40 -0.5(5) . . . . ?
C43 C42 C41 C40 0.5(6) . . . . ?
C53 C52 C57 C56 0.8(5) . . . . ?
C53 C54 C55 C56 -0.7(6) . . . . ?
C15 O14 C13 C12 -60.0(3) . . . . ?
C39 C38 C43 C42 0.0(5) . . . . ?
C34 C35 C36 C37 -0.8(6) . . . . ?
C59 C58 C63 C62 -1.7(5) . . . . ?
C59 C60 C61 C62 1.2(6) . . . . ?
C26 C25 C30 C29 1.9(5) . . . . ?
C37 C32 C33 C34 -2.4(5) . . . . ?
C13 O14 C15 C16 59.5(3) . . . . ?
C63 C58 C59 C60 2.9(5) . . . . ?
C63 C62 C61 C60 0.0(6) . . . . ?
C42 C41 C40 C39 -0.9(6) . . . . ?
C57 C52 C53 C54 -1.1(5) . . . . ?
C54 C55 C56 C57 0.4(6) . . . . ?
C50 C45 C46 C47 -1.2(7) . . . . ?
C50 C49 C48 C47 -1.5(9) . . . . ?
C36 C35 C34 C33 -0.2(5) . . . . ?
C46 C45 C50 C49 0.9(6) . . . . ?
C46 C47 C48 C49 1.2(9) . . . . ?

loop_
_smtbx_masks_void_nr
_smtbx_masks_void_average_x
_smtbx_masks_void_average_y
_smtbx_masks_void_average_z
_smtbx_masks_void_volume
_smtbx_masks_void_count_electrons
_smtbx_masks_void_content
1 0.241 0.200 0.589 94.4 5.9 '0.25 acetonitrile'
2 0.241 0.300 0.089 94.4 5.9 '0.25 acetonitrile'
3 0.259 0.200 0.411 94.4 5.5 '0.25 acetonitrile'
4 0.259 0.300 0.911 94.4 5.5 '0.25 acetonitrile'
5 0.741 0.700 0.089 94.4 5.9 '0.25 acetonitrile'
6 0.741 0.800 0.589 94.4 5.9 '0.25 acetonitrile'
7 0.759 0.700 0.911 94.4 5.5 '0.25 acetonitrile'
8 0.759 0.800 0.411 94.4 5.5 '0.25 acetonitrile'
